data_4029865
loop_
_publ_author_name
'Mai, Wen-Peng'
'Sun, Gang-Chun'
'Wang, Ji-Tao'
'Song, Ge'
'Mao, Pu'
'Yang, Liang-Ru'
'Yuan, Jin-Wei'
'Xiao, Yong-Mei'
'Qu, Ling-Bo'

_publ_section_title
;
 Silver-Catalyzed Radical Tandem Cyclization: An Approach to Direct
 Synthesis of 3-Acyl-4-arylquinolin-2(1H)-ones.
;
_journal_issue 17
_journal_name_full 'The Journal of organic chemistry'
_journal_page_first 8094
_journal_page_last 8102
_journal_paper_doi 10.1021/jo501301t
_journal_volume 79
_journal_year 2014
_chemical_formula_moiety 'C23 H16 Br N O2'
_chemical_formula_sum 'C23 H16 Br N O2'
_chemical_formula_weight 418.28
_chemical_name_systematic
;
 ? 
;
_space_group_crystal_system monoclinic
_space_group_IT_number 14
_space_group_name_Hall '-P 2ybc'
_space_group_name_H-M_alt 'P 1 21/c 1'
_symmetry_space_group_name_Hall '-P 2ybc'
_symmetry_space_group_name_H-M 'P 1 21/c 1'
_atom_sites_solution_hydrogens geom
_atom_sites_solution_primary direct
_atom_sites_solution_secondary difmap
_audit_creation_date 2013-09-12
_audit_creation_method
;
  Olex2 1.2
  (compiled Apr 23 2013 17:54:37, GUI svn.r4466)
;
_cell_angle_alpha 90.00
_cell_angle_beta 104.086(4)
_cell_angle_gamma 90.00
_cell_formula_units_Z 4
_cell_length_a 10.3678(4)
_cell_length_b 9.9254(3)
_cell_length_c 18.3510(6)
_cell_measurement_reflns_used 3363
_cell_measurement_temperature 291(2)
_cell_measurement_theta_max 72.1410
_cell_measurement_theta_min 4.3950
_cell_volume 1831.62(11)
_computing_cell_refinement
;
CrysAlisPro, Agilent Technologies,
Version 1.171.36.28 (release 01-02-2013 CrysAlis171 .NET)
(compiled Feb  1 2013,16:14:44)
;
_computing_data_collection
;
CrysAlisPro, Agilent Technologies,
Version 1.171.36.28 (release 01-02-2013 CrysAlis171 .NET)
(compiled Feb  1 2013,16:14:44)
;
_computing_data_reduction
;
CrysAlisPro, Agilent Technologies,
Version 1.171.36.28 (release 01-02-2013 CrysAlis171 .NET)
(compiled Feb  1 2013,16:14:44)
;
_computing_molecular_graphics
;
O. V. Dolomanov, L. J. Bourhis, R. J. Gildea, J. A. K. Howard and H. Puschmann,
OLEX2: a complete structure solution, refinement and analysis program.
J. Appl. Cryst. (2009). 42, 339-341.
;
_computing_publication_material
;
O. V. Dolomanov, L. J. Bourhis, R. J. Gildea, J. A. K. Howard and H. Puschmann,
OLEX2: a complete structure solution, refinement and analysis program.
J. Appl. Cryst. (2009). 42, 339-341.
;
_computing_structure_refinement
;
SHELXL, G.M. Sheldrick, Acta Cryst.
(2008). A64, 112-122
;
_computing_structure_solution
;
SHELXS, G.M. Sheldrick, Acta Cryst.
(2008). A64, 112-122
;
_diffrn_ambient_temperature 291.15
_diffrn_detector_area_resol_mean 16.2312
_diffrn_measured_fraction_theta_full 0.999
_diffrn_measured_fraction_theta_max 1.000
_diffrn_measurement_details
;
  1 omega  -50.00  -11.00   1.0000    1.0000
omega____ theta____ kappa____ phi______ frames
    -        0.0000  -57.0000  -30.0000 39

  2 omega  -59.00  -34.00   1.0000    1.5000
omega____ theta____ kappa____ phi______ frames
    -      -42.5000   57.0000   90.0000 25

  3 omega -111.00  -57.00   1.0000    1.5000
omega____ theta____ kappa____ phi______ frames
    -      -42.5000  -57.0000  -60.0000 54

  4 omega  -30.00   30.00   1.0000    1.5000
omega____ theta____ kappa____ phi______ frames
    -      -42.5000   37.0000 -180.0000 60

  5 omega  -49.00   23.00   1.0000    1.5000
omega____ theta____ kappa____ phi______ frames
    -      -42.5000   37.0000  -90.0000 72

  6 omega    0.00   26.00   1.0000    1.5000
omega____ theta____ kappa____ phi______ frames
    -      -42.5000   57.0000   90.0000 26

  7 omega   -2.00   28.00   1.0000    1.5000
omega____ theta____ kappa____ phi______ frames
    -       56.0000  -99.0000 -150.0000 30

  8 omega   43.00   97.00   1.0000    1.5000
omega____ theta____ kappa____ phi______ frames
    -       56.0000  -99.0000 -150.0000 54

  9 omega   90.00  171.00   1.0000    3.0000
omega____ theta____ kappa____ phi______ frames
    -      112.0000   45.0000 -150.0000 81

 10 omega   41.00   86.00   1.0000    3.0000
omega____ theta____ kappa____ phi______ frames
    -      112.0000  -30.0000   30.0000 45

 11 omega   39.00   72.00   1.0000    3.0000
omega____ theta____ kappa____ phi______ frames
    -      112.0000  -30.0000  -90.0000 33

 12 omega   42.00   96.00   1.0000    3.0000
omega____ theta____ kappa____ phi______ frames
    -      112.0000  -45.0000   90.0000 54

 13 omega   66.00   97.00   1.0000    3.0000
omega____ theta____ kappa____ phi______ frames
    -      112.0000  -45.0000 -150.0000 31

 14 omega   45.00   91.00   1.0000    3.0000
omega____ theta____ kappa____ phi______ frames
    -      112.0000  -45.0000    0.0000 46

 15 omega   39.00   64.00   1.0000    3.0000
omega____ theta____ kappa____ phi______ frames
    -      112.0000  -30.0000 -120.0000 25

 16 omega   43.00  113.00   1.0000    3.0000
omega____ theta____ kappa____ phi______ frames
    -      112.0000  -77.0000  -60.0000 70

 17 omega   41.00   90.00   1.0000    3.0000
omega____ theta____ kappa____ phi______ frames
    -      112.0000  -30.0000  -60.0000 49

 18 omega  140.00  178.00   1.0000    3.0000
omega____ theta____ kappa____ phi______ frames
    -      112.0000  111.0000 -120.0000 38

 19 omega  -72.00   26.00   1.0000    1.0000
omega____ theta____ kappa____ phi______ frames
    -        0.0000  -37.0000   60.0000 98

 20 omega   35.00  119.00   1.0000    1.5000
omega____ theta____ kappa____ phi______ frames
    -       56.0000   57.0000  150.0000 84
;
_diffrn_measurement_device_type 'Xcalibur, Eos, Gemini'
_diffrn_measurement_method '\w scans'
_diffrn_orient_matrix_UB_11 0.1361118000
_diffrn_orient_matrix_UB_12 -0.0490779000
_diffrn_orient_matrix_UB_13 -0.0092154000
_diffrn_orient_matrix_UB_21 0.0634911000
_diffrn_orient_matrix_UB_22 0.0371155000
_diffrn_orient_matrix_UB_23 0.0824740000
_diffrn_orient_matrix_UB_31 -0.0303668000
_diffrn_orient_matrix_UB_32 -0.1424292000
_diffrn_orient_matrix_UB_33 0.0246645000
_diffrn_radiation_monochromator graphite
_diffrn_radiation_type 'Cu K\a'
_diffrn_radiation_wavelength 1.5418
_diffrn_reflns_av_R_equivalents 0.0234
_diffrn_reflns_av_unetI/netI 0.0349
_diffrn_reflns_limit_h_max 12
_diffrn_reflns_limit_h_min -11
_diffrn_reflns_limit_k_max 7
_diffrn_reflns_limit_k_min -11
_diffrn_reflns_limit_l_max 21
_diffrn_reflns_limit_l_min -20
_diffrn_reflns_number 6960
_diffrn_reflns_theta_full 67.06
_diffrn_reflns_theta_max 67.06
_diffrn_reflns_theta_min 4.40
_diffrn_source 'Enhance (Cu) X-ray Source'
_exptl_absorpt_coefficient_mu 3.201
_exptl_absorpt_correction_T_max 1.00000
_exptl_absorpt_correction_T_min 0.79040
_exptl_absorpt_correction_type multi-scan
_exptl_absorpt_process_details
;
CrysAlisPro, Agilent Technologies,
Version 1.171.36.28 (release 01-02-2013 CrysAlis171 .NET)
(compiled Feb  1 2013,16:14:44)
Empirical absorption correction using spherical harmonics,
 implemented in SCALE3 ABSPACK scaling algorithm.
;
_exptl_crystal_colour
;
;
_exptl_crystal_density_diffrn 1.517
_exptl_crystal_density_method 'not measured'
_exptl_crystal_description
;
;
_exptl_crystal_F_000 848
_exptl_crystal_size_max 0.23
_exptl_crystal_size_mid 0.22
_exptl_crystal_size_min 0.2
_refine_diff_density_max 0.480
_refine_diff_density_min -0.400
_refine_diff_density_rms 0.047
_refine_ls_extinction_coef 0.00152(13)
_refine_ls_extinction_expression Fc^*^=kFc[1+0.001xFc^2^\l^3^/sin(2\q)]^-1/4^
_refine_ls_extinction_method SHELXL
_refine_ls_goodness_of_fit_ref 1.029
_refine_ls_hydrogen_treatment constr
_refine_ls_matrix_type full
_refine_ls_number_parameters 246
_refine_ls_number_reflns 3270
_refine_ls_number_restraints 0
_refine_ls_restrained_S_all 1.029
_refine_ls_R_factor_all 0.0447
_refine_ls_R_factor_gt 0.0362
_refine_ls_shift/su_max 0.001
_refine_ls_shift/su_mean 0.000
_refine_ls_structure_factor_coef Fsqd
_refine_ls_weighting_details 'calc w=1/[\s^2^(Fo^2^)+(0.0370P)^2^+0.7250P] where P=(Fo^2^+2Fc^2^)/3'
_refine_ls_weighting_scheme calc
_refine_ls_wR_factor_gt 0.0872
_refine_ls_wR_factor_ref 0.0938
_reflns_number_gt 2724
_reflns_number_total 3270
_reflns_threshold_expression >2sigma(I)
_cod_data_source_file jo501301t_si_002.cif
_cod_data_source_block 201309137
_cod_depositor_comments
;
The following automatic conversions were performed:

'_refine_ls_hydrogen_treatment' value 'CONSTR' changed to 'constr'
according to
/usr/data/users/saulius/crontab/automatic-downloads/rss-feeds/ACS/lib/dictionaries/cif_core.dic
dictionary named 'cif_core.dic' version 2.4.2 from 2011-04-26.

Automatic conversion script
Id: cif_fix_values 2281 2013-09-26 08:29:07Z andrius 

 Adding full bibliography for 4029864--4029865.cif.
;
_cod_original_cell_volume 1831.62(10)
_cod_database_code 4029865
_chemical_oxdiff_formula C20H20N4O4
_reflns_odcompleteness_completeness 99.91
_reflns_odcompleteness_iscentric 1
_reflns_odcompleteness_theta 66.97
_olex2_refinement_description
;
1. Fixed Uiso
 At 1.2 times of:
  All C(H) groups
 At 1.5 times of:
  All C(H,H,H) groups
2.a Aromatic/amide H refined with riding coordinates:
 C1(H1), C2(H2), C3(H3), C4(H4), C23(H23), C22(H22), C20(H20), C19(H19),
 C13(H13), C14(H14), C15(H15), C16(H16), C17(H17)
2.b Idealised Me refined as rotating group:
 C10(H10A,H10B,H10C)
;

loop_
_space_group_symop_id
_space_group_symop_operation_xyz
1 'x, y, z'
2 '-x, y+1/2, -z+1/2'
3 '-x, -y, -z'
4 'x, -y-1/2, z-1/2'

loop_
_atom_site_label
_atom_site_type_symbol
_atom_site_fract_x
_atom_site_fract_y
_atom_site_fract_z
_atom_site_U_iso_or_equiv
_atom_site_adp_type
_atom_site_occupancy
_atom_site_symmetry_multiplicity
_atom_site_calc_flag
_atom_site_refinement_flags
Br1 Br 0.59111(4) 1.03328(4) 0.65664(2) 0.06682(16) Uani 1 1 d .
O1 O 0.9473(2) 0.6741(2) 0.28161(12) 0.0649(6) Uani 1 1 d .
O2 O 0.9109(2) 0.9481(2) 0.38715(13) 0.0627(6) Uani 1 1 d .
N1 N 0.8997(2) 0.4934(2) 0.34660(11) 0.0412(5) Uani 1 1 d .
C1 C 0.7812(3) 0.4724(3) 0.51985(15) 0.0461(6) Uani 1 1 d .
H1 H 0.7570 0.5289 0.5547 0.055 Uiso 1 1 calc R
C2 C 0.7824(3) 0.3356(3) 0.53132(17) 0.0579(8) Uani 1 1 d .
H2 H 0.7607 0.3003 0.5738 0.069 Uiso 1 1 calc R
C3 C 0.8162(3) 0.2513(3) 0.47916(18) 0.0573(8) Uani 1 1 d .
H3 H 0.8137 0.1585 0.4856 0.069 Uiso 1 1 calc R
C4 C 0.8532(3) 0.3023(3) 0.41807(16) 0.0478(6) Uani 1 1 d .
H4 H 0.8769 0.2439 0.3839 0.057 Uiso 1 1 calc R
C5 C 0.8560(2) 0.4410(3) 0.40652(13) 0.0368(5) Uani 1 1 d .
C6 C 0.8152(2) 0.5295(2) 0.45737(13) 0.0353(5) Uani 1 1 d .
C7 C 0.8083(2) 0.6721(3) 0.44158(13) 0.0352(5) Uani 1 1 d .
C8 C 0.8475(2) 0.7181(3) 0.38081(14) 0.0378(5) Uani 1 1 d .
C9 C 0.9027(3) 0.6289(3) 0.33237(14) 0.0427(6) Uani 1 1 d .
C18 C 0.7538(2) 0.7649(2) 0.49098(13) 0.0366(5) Uani 1 1 d .
C23 C 0.8344(3) 0.8588(3) 0.53551(14) 0.0423(6) Uani 1 1 d .
H23 H 0.9221 0.8684 0.5322 0.051 Uiso 1 1 calc R
C22 C 0.7870(3) 0.9393(3) 0.58501(15) 0.0451(6) Uani 1 1 d .
H22 H 0.8426 1.0006 0.6159 0.054 Uiso 1 1 calc R
C21 C 0.6571(3) 0.9266(3) 0.58760(14) 0.0454(6) Uani 1 1 d .
C20 C 0.5726(3) 0.8369(3) 0.54262(17) 0.0522(7) Uani 1 1 d .
H20 H 0.4839 0.8316 0.5444 0.063 Uiso 1 1 calc R
C19 C 0.6217(3) 0.7547(3) 0.49472(15) 0.0472(6) Uani 1 1 d .
H19 H 0.5659 0.6923 0.4648 0.057 Uiso 1 1 calc R
C11 C 0.8351(3) 0.8624(3) 0.35457(14) 0.0411(6) Uani 1 1 d .
C12 C 0.7272(2) 0.8939(3) 0.28738(14) 0.0391(6) Uani 1 1 d .
C13 C 0.7253(3) 1.0193(3) 0.25290(17) 0.0538(7) Uani 1 1 d .
H13 H 0.7925 1.0813 0.2713 0.065 Uiso 1 1 calc R
C14 C 0.6238(4) 1.0514(4) 0.19164(19) 0.0658(9) Uani 1 1 d .
H14 H 0.6235 1.1349 0.1686 0.079 Uiso 1 1 calc R
C15 C 0.5226(4) 0.9606(4) 0.16412(18) 0.0674(9) Uani 1 1 d .
H15 H 0.4541 0.9832 0.1229 0.081 Uiso 1 1 calc R
C16 C 0.5235(3) 0.8371(3) 0.19787(17) 0.0585(8) Uani 1 1 d .
H16 H 0.4554 0.7758 0.1798 0.070 Uiso 1 1 calc R
C17 C 0.6259(3) 0.8040(3) 0.25879(15) 0.0457(6) Uani 1 1 d .
H17 H 0.6267 0.7196 0.2809 0.055 Uiso 1 1 calc R
C10 C 0.9521(3) 0.4028(3) 0.29750(17) 0.0603(8) Uani 1 1 d .
H10A H 0.8845 0.3394 0.2745 0.091 Uiso 1 1 calc R
H10B H 1.0278 0.3553 0.3267 0.091 Uiso 1 1 calc R
H10C H 0.9781 0.4545 0.2592 0.091 Uiso 1 1 calc R

loop_
_atom_site_aniso_label
_atom_site_aniso_U_11
_atom_site_aniso_U_22
_atom_site_aniso_U_33
_atom_site_aniso_U_23
_atom_site_aniso_U_13
_atom_site_aniso_U_12
Br1 0.0903(3) 0.0563(2) 0.0668(2) -0.00975(16) 0.0440(2) 0.01185(18)
O1 0.0898(16) 0.0553(13) 0.0668(13) 0.0103(11) 0.0521(13) 0.0078(12)
O2 0.0718(14) 0.0464(12) 0.0638(13) 0.0017(10) 0.0050(11) -0.0217(11)
N1 0.0484(12) 0.0392(12) 0.0393(11) -0.0013(9) 0.0170(10) 0.0067(10)
C1 0.0507(15) 0.0470(16) 0.0440(14) 0.0061(12) 0.0179(12) 0.0064(13)
C2 0.0672(19) 0.0530(18) 0.0593(17) 0.0215(15) 0.0266(15) 0.0059(16)
C3 0.0654(19) 0.0350(15) 0.074(2) 0.0138(14) 0.0211(16) 0.0073(14)
C4 0.0540(16) 0.0354(14) 0.0547(16) -0.0003(12) 0.0143(13) 0.0082(12)
C5 0.0348(12) 0.0368(13) 0.0382(12) 0.0022(10) 0.0075(10) 0.0045(10)
C6 0.0332(12) 0.0347(13) 0.0367(12) 0.0015(10) 0.0061(9) 0.0021(10)
C7 0.0341(12) 0.0359(13) 0.0351(12) -0.0020(10) 0.0070(9) -0.0013(10)
C8 0.0380(12) 0.0361(13) 0.0401(12) -0.0005(10) 0.0109(10) -0.0013(11)
C9 0.0465(14) 0.0431(15) 0.0420(13) 0.0028(11) 0.0171(11) 0.0027(12)
C18 0.0420(13) 0.0333(13) 0.0359(12) 0.0024(10) 0.0125(10) 0.0026(11)
C23 0.0405(13) 0.0423(15) 0.0456(14) -0.0031(11) 0.0133(11) -0.0003(12)
C22 0.0528(15) 0.0394(14) 0.0443(14) -0.0074(11) 0.0144(12) -0.0016(12)
C21 0.0612(17) 0.0391(14) 0.0425(14) -0.0022(11) 0.0252(13) 0.0077(13)
C20 0.0429(14) 0.0588(18) 0.0601(17) -0.0066(14) 0.0226(13) 0.0015(14)
C19 0.0434(14) 0.0491(16) 0.0495(15) -0.0081(13) 0.0119(12) -0.0052(13)
C11 0.0477(14) 0.0351(14) 0.0454(14) -0.0019(11) 0.0208(11) -0.0042(12)
C12 0.0484(14) 0.0336(13) 0.0406(13) -0.0002(10) 0.0209(11) 0.0032(11)
C13 0.0650(19) 0.0403(15) 0.0600(18) 0.0054(13) 0.0231(15) 0.0003(14)
C14 0.083(2) 0.056(2) 0.063(2) 0.0225(16) 0.0274(18) 0.0192(18)
C15 0.071(2) 0.080(3) 0.0507(17) 0.0108(17) 0.0130(16) 0.0230(19)
C16 0.0556(17) 0.063(2) 0.0548(17) -0.0079(15) 0.0106(14) 0.0007(16)
C17 0.0543(15) 0.0370(14) 0.0478(14) -0.0007(11) 0.0161(12) 0.0013(12)
C10 0.081(2) 0.0506(18) 0.0578(17) -0.0063(14) 0.0338(16) 0.0130(16)

loop_
_atom_type_symbol
_atom_type_description
_atom_type_scat_dispersion_real
_atom_type_scat_dispersion_imag
_atom_type_scat_source
C C 0.0181 0.0091 'International Tables Vol C Tables 4.2.6.8 and 6.1.1.4'
H H 0.0000 0.0000 'International Tables Vol C Tables 4.2.6.8 and 6.1.1.4'
Br Br -0.6763 1.2805 'International Tables Vol C Tables 4.2.6.8 and 6.1.1.4'
N N 0.0311 0.0180 'International Tables Vol C Tables 4.2.6.8 and 6.1.1.4'
O O 0.0492 0.0322 'International Tables Vol C Tables 4.2.6.8 and 6.1.1.4'

loop_
_geom_angle_atom_site_label_1
_geom_angle_atom_site_label_2
_geom_angle_atom_site_label_3
_geom_angle
C5 N1 C10 119.9(2)
C9 N1 C5 123.0(2)
C9 N1 C10 117.1(2)
C2 C1 H1 119.0
C2 C1 C6 122.1(3)
C6 C1 H1 119.0
C1 C2 H2 120.4
C1 C2 C3 119.2(3)
C3 C2 H2 120.4
C2 C3 H3 119.5
C4 C3 C2 120.9(3)
C4 C3 H3 119.5
C3 C4 H4 119.7
C3 C4 C5 120.7(3)
C5 C4 H4 119.7
N1 C5 C4 120.9(2)
N1 C5 C6 119.7(2)
C4 C5 C6 119.4(2)
C1 C6 C5 117.6(2)
C1 C6 C7 123.5(2)
C5 C6 C7 118.9(2)
C6 C7 C18 119.3(2)
C8 C7 C6 119.0(2)
C8 C7 C18 121.6(2)
C7 C8 C9 122.4(2)
C7 C8 C11 124.3(2)
C9 C8 C11 113.3(2)
O1 C9 N1 122.3(2)
O1 C9 C8 121.1(3)
N1 C9 C8 116.5(2)
C23 C18 C7 120.7(2)
C23 C18 C19 118.8(2)
C19 C18 C7 120.4(2)
C18 C23 H23 119.4
C18 C23 C22 121.1(2)
C22 C23 H23 119.4
C23 C22 H22 120.7
C21 C22 C23 118.7(3)
C21 C22 H22 120.7
C22 C21 Br1 119.3(2)
C22 C21 C20 121.9(2)
C20 C21 Br1 118.7(2)
C21 C20 H20 120.5
C21 C20 C19 119.0(2)
C19 C20 H20 120.5
C18 C19 H19 119.8
C20 C19 C18 120.5(3)
C20 C19 H19 119.8
O2 C11 C8 121.0(3)
O2 C11 C12 122.0(3)
C12 C11 C8 117.0(2)
C13 C12 C11 119.4(2)
C17 C12 C11 122.0(2)
C17 C12 C13 118.6(3)
C12 C13 H13 120.0
C14 C13 C12 120.1(3)
C14 C13 H13 120.0
C13 C14 H14 119.7
C13 C14 C15 120.6(3)
C15 C14 H14 119.7
C14 C15 H15 120.1
C16 C15 C14 119.7(3)
C16 C15 H15 120.1
C15 C16 H16 120.1
C15 C16 C17 119.8(3)
C17 C16 H16 120.1
C12 C17 C16 121.2(3)
C12 C17 H17 119.4
C16 C17 H17 119.4
N1 C10 H10A 109.5
N1 C10 H10B 109.5
N1 C10 H10C 109.5
H10A C10 H10B 109.5
H10A C10 H10C 109.5
H10B C10 H10C 109.5

loop_
_geom_bond_atom_site_label_1
_geom_bond_atom_site_label_2
_geom_bond_distance
Br1 C21 1.902(2)
O1 C9 1.222(3)
O2 C11 1.212(3)
N1 C5 1.388(3)
N1 C9 1.372(3)
N1 C10 1.467(3)
C1 H1 0.9300
C1 C2 1.374(4)
C1 C6 1.399(4)
C2 H2 0.9300
C2 C3 1.379(4)
C3 H3 0.9300
C3 C4 1.368(4)
C4 H4 0.9300
C4 C5 1.394(4)
C5 C6 1.419(3)
C6 C7 1.443(3)
C7 C8 1.355(3)
C7 C18 1.496(3)
C8 C9 1.466(3)
C8 C11 1.507(3)
C18 C23 1.380(4)
C18 C19 1.392(3)
C23 H23 0.9300
C23 C22 1.386(3)
C22 H22 0.9300
C22 C21 1.365(4)
C21 C20 1.374(4)
C20 H20 0.9300
C20 C19 1.384(4)
C19 H19 0.9300
C11 C12 1.483(4)
C12 C13 1.394(4)
C12 C17 1.381(4)
C13 H13 0.9300
C13 C14 1.377(5)
C14 H14 0.9300
C14 C15 1.382(5)
C15 H15 0.9300
C15 C16 1.373(5)
C16 H16 0.9300
C16 C17 1.381(4)
C17 H17 0.9300
C10 H10A 0.9600
C10 H10B 0.9600
C10 H10C 0.9600

loop_
_geom_torsion_atom_site_label_1
_geom_torsion_atom_site_label_2
_geom_torsion_atom_site_label_3
_geom_torsion_atom_site_label_4
_geom_torsion
Br1 C21 C20 C19 -177.1(2)
O2 C11 C12 C13 10.8(4)
O2 C11 C12 C17 -167.4(3)
N1 C5 C6 C1 -175.5(2)
N1 C5 C6 C7 5.7(3)
C1 C2 C3 C4 2.6(5)
C1 C6 C7 C8 177.9(2)
C1 C6 C7 C18 -4.2(4)
C2 C1 C6 C5 -2.1(4)
C2 C1 C6 C7 176.7(3)
C2 C3 C4 C5 -0.9(5)
C3 C4 C5 N1 176.9(3)
C3 C4 C5 C6 -2.3(4)
C4 C5 C6 C1 3.7(4)
C4 C5 C6 C7 -175.1(2)
C5 N1 C9 O1 176.4(3)
C5 N1 C9 C8 -4.4(4)
C5 C6 C7 C8 -3.4(4)
C5 C6 C7 C18 174.5(2)
C6 C1 C2 C3 -1.0(5)
C6 C7 C8 C9 -3.0(4)
C6 C7 C8 C11 174.9(2)
C6 C7 C18 C23 113.6(3)
C6 C7 C18 C19 -64.2(3)
C7 C8 C9 O1 -174.0(3)
C7 C8 C9 N1 6.9(4)
C7 C8 C11 O2 75.9(4)
C7 C8 C11 C12 -104.4(3)
C7 C18 C23 C22 -175.8(2)
C7 C18 C19 C20 177.4(3)
C8 C7 C18 C23 -68.5(3)
C8 C7 C18 C19 113.7(3)
C8 C11 C12 C13 -168.9(2)
C8 C11 C12 C17 12.9(3)
C9 N1 C5 C4 179.2(2)
C9 N1 C5 C6 -1.7(4)
C9 C8 C11 O2 -106.0(3)
C9 C8 C11 C12 73.7(3)
C18 C7 C8 C9 179.2(2)
C18 C7 C8 C11 -2.9(4)
C18 C23 C22 C21 -1.8(4)
C23 C18 C19 C20 -0.4(4)
C23 C22 C21 Br1 178.7(2)
C23 C22 C21 C20 -0.1(4)
C22 C21 C20 C19 1.7(5)
C21 C20 C19 C18 -1.4(4)
C19 C18 C23 C22 2.0(4)
C11 C8 C9 O1 7.9(4)
C11 C8 C9 N1 -171.2(2)
C11 C12 C13 C14 -178.3(3)
C11 C12 C17 C16 177.5(2)
C12 C13 C14 C15 0.6(5)
C13 C12 C17 C16 -0.7(4)
C13 C14 C15 C16 -0.4(5)
C14 C15 C16 C17 -0.3(5)
C15 C16 C17 C12 0.9(4)
C17 C12 C13 C14 0.0(4)
C10 N1 C5 C4 -4.1(4)
C10 N1 C5 C6 175.1(2)
C10 N1 C9 O1 -0.4(4)
C10 N1 C9 C8 178.7(2)
